data_4036232
loop_
_publ_author_name
'Hu, Wei-Bo'
'Xie, Chang-Dong'
'Hu, Wen-Jing'
'Zhao, Xiao-Li'
'Liu, Yahu A.'
'Huo, Ji-Chuan'
'Li, Jiu-Sheng'
'Jiang, Biao'
'Wen, Ke'

_publ_section_title
;
 Selectivity and Cooperativity in the Binding of Multiple Guests to a
 Pillar[5]arene-Crown Ether Fused Tricyclic Host.
;
_journal_issue 16
_journal_name_full 'The Journal of organic chemistry'
_journal_page_first 7994
_journal_page_last 8000
_journal_paper_doi 10.1021/acs.joc.5b01038
_journal_volume 80
_journal_year 2015
_chemical_formula_sum 'C58 H60 Cl3 N2 O13'
_chemical_formula_weight 1099.43
_space_group_IT_number 2
_space_group_name_Hall '-P 1'
_space_group_name_H-M_alt 'P -1'
_atom_sites_solution_hydrogens geom
_atom_sites_solution_primary direct
_atom_sites_solution_secondary difmap
_audit_creation_method SHELXL-97
_cell_angle_alpha 98.1920(10)
_cell_angle_beta 94.9950(10)
_cell_angle_gamma 98.2110(10)
_cell_formula_units_Z 2
_cell_length_a 10.8366(4)
_cell_length_b 13.7308(5)
_cell_length_c 19.8398(8)
_cell_measurement_temperature 173(2)
_cell_volume 2874.55(19)
_computing_structure_refinement 'SHELXL-97 (Sheldrick, 2008)'
_computing_structure_solution 'SHELXS-97 (Sheldrick, 2008)'
_diffrn_ambient_temperature 173(2)
_diffrn_measured_fraction_theta_full 0.993
_diffrn_measured_fraction_theta_max 0.993
_diffrn_radiation_monochromator graphite
_diffrn_radiation_source 'fine-focus sealed tube'
_diffrn_radiation_type MoK\a
_diffrn_radiation_wavelength 0.71073
_diffrn_reflns_av_R_equivalents 0.0393
_diffrn_reflns_av_sigmaI/netI 0.0424
_diffrn_reflns_limit_h_max 12
_diffrn_reflns_limit_h_min -12
_diffrn_reflns_limit_k_max 16
_diffrn_reflns_limit_k_min -16
_diffrn_reflns_limit_l_max 22
_diffrn_reflns_limit_l_min -23
_diffrn_reflns_number 33809
_diffrn_reflns_theta_full 25.01
_diffrn_reflns_theta_max 25.01
_diffrn_reflns_theta_min 1.52
_exptl_absorpt_coefficient_mu 0.223
_exptl_absorpt_correction_T_max 0.9911
_exptl_absorpt_correction_T_min 0.9382
_exptl_crystal_density_diffrn 1.270
_exptl_crystal_density_method 'not measured'
_exptl_crystal_F_000 1154
_exptl_crystal_size_max 0.29
_exptl_crystal_size_mid 0.13
_exptl_crystal_size_min 0.04
_refine_diff_density_max 2.026
_refine_diff_density_min -0.865
_refine_diff_density_rms 0.082
_refine_ls_extinction_method none
_refine_ls_goodness_of_fit_ref 1.037
_refine_ls_hydrogen_treatment mixed
_refine_ls_matrix_type full
_refine_ls_number_parameters 685
_refine_ls_number_reflns 10063
_refine_ls_number_restraints 0
_refine_ls_restrained_S_all 1.037
_refine_ls_R_factor_all 0.1382
_refine_ls_R_factor_gt 0.0949
_refine_ls_shift/su_max 0.000
_refine_ls_shift/su_mean 0.000
_refine_ls_structure_factor_coef Fsqd
_refine_ls_weighting_details 'calc w=1/[\s^2^(Fo^2^)+(0.1544P)^2^+5.8815P] where P=(Fo^2^+2Fc^2^)/3'
_refine_ls_weighting_scheme calc
_refine_ls_wR_factor_gt 0.2609
_refine_ls_wR_factor_ref 0.3060
_reflns_number_gt 6301
_reflns_number_total 10063
_reflns_threshold_expression >2sigma(I)
_cod_data_source_file jo5b01038_si_003.cif
_cod_data_source_block z
_cod_database_code 4036232

loop_
_symmetry_equiv_pos_as_xyz
'x, y, z'
'-x, -y, -z'

loop_
_atom_site_label
_atom_site_type_symbol
_atom_site_fract_x
_atom_site_fract_y
_atom_site_fract_z
_atom_site_U_iso_or_equiv
_atom_site_adp_type
_atom_site_occupancy
_atom_site_symmetry_multiplicity
_atom_site_calc_flag
_atom_site_refinement_flags
O1 O 0.7484(4) 0.3529(3) 0.34685(16) 0.0537(9) Uani 1 1 d .
O2 O 0.3798(3) 0.4800(3) 0.18543(16) 0.0465(8) Uani 1 1 d .
O3 O 0.9335(4) 0.7069(3) 0.5195(2) 0.0632(11) Uani 1 1 d .
O4 O 0.4286(3) 0.6040(2) 0.42568(17) 0.0479(8) Uani 1 1 d .
O5 O 0.6495(3) 0.9807(3) 0.45319(18) 0.0555(9) Uani 1 1 d .
O6 O 1.1044(3) 0.9266(3) 0.35913(19) 0.0557(9) Uani 1 1 d .
O7 O 1.0323(3) 0.7681(3) 0.1135(2) 0.0543(9) Uani 1 1 d .
O8 O 0.7404(3) 1.0432(2) 0.21340(17) 0.0488(9) Uani 1 1 d .
O9 O 0.5459(3) 0.7260(2) 0.04961(16) 0.0415(8) Uani 1 1 d .
O10 O 0.3923(3) 0.8825(3) 0.07794(18) 0.0541(9) Uani 1 1 d .
O11 O 0.8144(3) 0.4271(2) 0.10510(19) 0.0482(9) Uani 1 1 d .
O12 O 0.9456(4) 0.2665(3) 0.0792(2) 0.0565(10) Uani 1 1 d .
O13 O 0.7966(4) 0.0806(3) 0.03254(18) 0.0589(10) Uani 1 1 d .
C1 C 0.6580(5) 0.3837(3) 0.3056(2) 0.0388(10) Uani 1 1 d .
C2 C 0.5689(4) 0.4307(3) 0.3382(2) 0.0384(10) Uani 1 1 d .
C3 C 0.4758(4) 0.4623(3) 0.2980(2) 0.0392(10) Uani 1 1 d .
H3A H 0.4135 0.4935 0.3196 0.047 Uiso 1 1 calc R
C4 C 0.4712(4) 0.4497(3) 0.2275(2) 0.0365(10) Uani 1 1 d .
C5 C 0.5605(4) 0.4037(3) 0.1941(2) 0.0329(9) Uani 1 1 d .
C6 C 0.6524(4) 0.3709(3) 0.2342(2) 0.0375(10) Uani 1 1 d .
H6A H 0.7136 0.3386 0.2125 0.045 Uiso 1 1 calc R
C7 C 0.8077(5) 0.6784(4) 0.4954(2) 0.0473(12) Uani 1 1 d .
C8 C 0.7538(5) 0.5807(4) 0.4702(2) 0.0463(12) Uani 1 1 d .
H8A H 0.8044 0.5295 0.4696 0.056 Uiso 1 1 calc R
C9 C 0.6276(5) 0.5562(3) 0.4457(2) 0.0406(11) Uani 1 1 d .
C10 C 0.5549(4) 0.6328(3) 0.4485(2) 0.0389(10) Uani 1 1 d .
C11 C 0.6086(5) 0.7297(3) 0.4742(2) 0.0408(11) Uani 1 1 d .
H11A H 0.5577 0.7806 0.4759 0.049 Uiso 1 1 calc R
C12 C 0.7347(5) 0.7544(4) 0.4974(2) 0.0438(11) Uani 1 1 d .
C13 C 0.7637(4) 0.9697(4) 0.4288(2) 0.0439(11) Uani 1 1 d .
C14 C 0.8067(4) 1.0132(3) 0.3746(2) 0.0425(11) Uani 1 1 d .
H14A H 0.7570 1.0540 0.3530 0.051 Uiso 1 1 calc R
C15 C 0.9209(4) 0.9985(3) 0.3511(2) 0.0397(11) Uani 1 1 d .
C16 C 0.9920(4) 0.9385(4) 0.3844(3) 0.0439(12) Uani 1 1 d .
C17 C 0.9500(5) 0.8976(4) 0.4390(3) 0.0470(12) Uani 1 1 d .
H17A H 1.0008 0.8582 0.4614 0.056 Uiso 1 1 calc R
C18 C 0.8356(4) 0.9118(3) 0.4630(2) 0.0425(11) Uani 1 1 d .
C19 C 0.9618(4) 0.8379(3) 0.1398(3) 0.0421(11) Uani 1 1 d .
C20 C 0.8463(4) 0.8379(3) 0.1018(2) 0.0386(10) Uani 1 1 d .
C21 C 0.7713(4) 0.9061(3) 0.1264(2) 0.0397(10) Uani 1 1 d .
H21A H 0.6923 0.9070 0.1019 0.048 Uiso 1 1 calc R
C22 C 0.8107(4) 0.9733(3) 0.1868(2) 0.0396(11) Uani 1 1 d .
C23 C 0.9256(4) 0.9739(3) 0.2239(2) 0.0399(11) Uani 1 1 d .
C24 C 1.0006(4) 0.9054(3) 0.1987(3) 0.0453(12) Uani 1 1 d .
H24A H 1.0803 0.9054 0.2228 0.054 Uiso 1 1 calc R
C25 C 0.7501(4) 0.5028(3) 0.0889(2) 0.0356(10) Uani 1 1 d .
C26 C 0.6218(4) 0.4862(3) 0.0951(2) 0.0316(9) Uani 1 1 d .
C27 C 0.5536(4) 0.5609(3) 0.0809(2) 0.0321(9) Uani 1 1 d .
H27A H 0.4658 0.5512 0.0838 0.039 Uiso 1 1 calc R
C28 C 0.6097(4) 0.6487(3) 0.0625(2) 0.0334(10) Uani 1 1 d .
C29 C 0.7377(4) 0.6647(3) 0.0559(2) 0.0341(10) Uani 1 1 d .
C30 C 0.8068(4) 0.5890(3) 0.0685(2) 0.0377(10) Uani 1 1 d .
H30A H 0.8937 0.5971 0.0630 0.045 Uiso 1 1 calc R
C31 C 0.5718(5) 0.4494(3) 0.4155(2) 0.0458(12) Uani 1 1 d .
H31A H 0.6219 0.4035 0.4354 0.055 Uiso 1 1 calc R
H31B H 0.4853 0.4349 0.4280 0.055 Uiso 1 1 calc R
C32 C 0.7919(5) 0.8625(4) 0.5216(2) 0.0490(12) Uani 1 1 d .
H32A H 0.7288 0.8986 0.5430 0.059 Uiso 1 1 calc R
H32B H 0.8638 0.8661 0.5567 0.059 Uiso 1 1 calc R
C33 C 0.9661(4) 1.0433(3) 0.2909(3) 0.0447(12) Uani 1 1 d .
H33A H 1.0588 1.0592 0.2975 0.054 Uiso 1 1 calc R
H33B H 0.9326 1.1064 0.2888 0.054 Uiso 1 1 calc R
C34 C 0.8017(5) 0.7619(3) 0.0382(2) 0.0410(11) Uani 1 1 d .
H34A H 0.8743 0.7492 0.0131 0.049 Uiso 1 1 calc R
H34B H 0.7424 0.7889 0.0078 0.049 Uiso 1 1 calc R
C35 C 0.5602(4) 0.3926(3) 0.1173(2) 0.0347(10) Uani 1 1 d .
H35A H 0.6050 0.3370 0.1015 0.042 Uiso 1 1 calc R
H35B H 0.4726 0.3758 0.0955 0.042 Uiso 1 1 calc R
C36 C 0.8356(7) 0.2992(5) 0.3135(3) 0.080(2) Uani 1 1 d .
H36A H 0.8946 0.2809 0.3481 0.120 Uiso 1 1 calc R
H36B H 0.8820 0.3412 0.2852 0.120 Uiso 1 1 calc R
H36C H 0.7902 0.2388 0.2845 0.120 Uiso 1 1 calc R
C37 C 0.2867(5) 0.5259(4) 0.2182(3) 0.0578(14) Uani 1 1 d .
H37A H 0.2279 0.5443 0.1835 0.087 Uiso 1 1 calc R
H37B H 0.3267 0.5858 0.2496 0.087 Uiso 1 1 calc R
H37C H 0.2411 0.4793 0.2439 0.087 Uiso 1 1 calc R
C38 C 1.0150(6) 0.6365(5) 0.5100(4) 0.0759(19) Uani 1 1 d .
H38A H 1.1002 0.6672 0.5297 0.114 Uiso 1 1 calc R
H38B H 1.0148 0.6135 0.4609 0.114 Uiso 1 1 calc R
H38C H 0.9871 0.5797 0.5328 0.114 Uiso 1 1 calc R
C39 C 0.3528(5) 0.6796(5) 0.4232(3) 0.0634(15) Uani 1 1 d .
H39A H 0.2662 0.6491 0.4062 0.095 Uiso 1 1 calc R
H39B H 0.3847 0.7247 0.3924 0.095 Uiso 1 1 calc R
H39C H 0.3549 0.7172 0.4692 0.095 Uiso 1 1 calc R
C40 C 0.5733(5) 1.0396(5) 0.4203(3) 0.0666(17) Uani 1 1 d .
H40A H 0.4965 1.0422 0.4426 0.100 Uiso 1 1 calc R
H40B H 0.5516 1.0102 0.3720 0.100 Uiso 1 1 calc R
H40C H 0.6193 1.1073 0.4235 0.100 Uiso 1 1 calc R
C41 C 1.1804(5) 0.8657(5) 0.3913(3) 0.0653(16) Uani 1 1 d .
H41A H 1.2572 0.8633 0.3688 0.098 Uiso 1 1 calc R
H41B H 1.1338 0.7982 0.3873 0.098 Uiso 1 1 calc R
H41C H 1.2024 0.8939 0.4398 0.098 Uiso 1 1 calc R
C42 C 1.1379(6) 0.7544(5) 0.1563(4) 0.0732(18) Uani 1 1 d .
H42A H 1.1797 0.7030 0.1324 0.110 Uiso 1 1 calc R
H42B H 1.1107 0.7335 0.1986 0.110 Uiso 1 1 calc R
H42C H 1.1965 0.8172 0.1675 0.110 Uiso 1 1 calc R
C43 C 0.6256(5) 1.0498(4) 0.1751(3) 0.0593(15) Uani 1 1 d .
H43A H 0.5857 1.1021 0.1993 0.089 Uiso 1 1 calc R
H43B H 0.5696 0.9858 0.1696 0.089 Uiso 1 1 calc R
H43C H 0.6423 1.0660 0.1299 0.089 Uiso 1 1 calc R
C44 C 0.4143(4) 0.7116(4) 0.0539(2) 0.0438(11) Uani 1 1 d .
H44A H 0.3979 0.7091 0.1020 0.053 Uiso 1 1 calc R
H44B H 0.3747 0.6475 0.0257 0.053 Uiso 1 1 calc R
C45 C 0.3596(5) 0.7951(4) 0.0287(3) 0.0529(14) Uani 1 1 d .
H45A H 0.3917 0.8071 -0.0151 0.063 Uiso 1 1 calc R
H45B H 0.2672 0.7773 0.0204 0.063 Uiso 1 1 calc R
C46 C 0.3511(10) 0.9685(6) 0.0593(6) 0.157(6) Uani 1 1 d .
H46A H 0.3682 1.0184 0.1016 0.189 Uiso 1 1 calc R
H46B H 0.4103 0.9923 0.0277 0.189 Uiso 1 1 calc R
C47 C 0.9444(4) 0.4396(3) 0.1011(3) 0.0464(12) Uani 1 1 d .
H47A H 0.9860 0.5021 0.1304 0.056 Uiso 1 1 calc R
H47B H 0.9620 0.4432 0.0533 0.056 Uiso 1 1 calc R
C48 C 0.9923(5) 0.3516(4) 0.1250(3) 0.0571(14) Uani 1 1 d .
H48A H 1.0851 0.3624 0.1290 0.069 Uiso 1 1 calc R
H48B H 0.9659 0.3441 0.1708 0.069 Uiso 1 1 calc R
C49 C 0.9626(5) 0.1774(4) 0.1050(3) 0.0608(15) Uani 1 1 d .
H49A H 0.9101 0.1688 0.1428 0.073 Uiso 1 1 calc R
H49B H 1.0515 0.1809 0.1231 0.073 Uiso 1 1 calc R
C50 C 0.9271(6) 0.0940(4) 0.0501(3) 0.0629(16) Uani 1 1 d .
H50A H 0.9709 0.1071 0.0097 0.075 Uiso 1 1 calc R
H50B H 0.9515 0.0329 0.0649 0.075 Uiso 1 1 calc R
C51 C 0.7583(9) 0.0217(5) -0.0322(3) 0.091(3) Uani 1 1 d .
H51A H 0.8209 0.0393 -0.0638 0.109 Uiso 1 1 calc R
H51B H 0.7581 -0.0492 -0.0275 0.109 Uiso 1 1 calc R
Cl1 Cl 0.3502(2) 0.0964(2) 0.28472(17) 0.1310(10) Uani 1 1 d .
C01 C 0.3373(6) 0.2172(5) 0.2672(3) 0.0659(16) Uani 1 1 d .
Cl2 Cl 0.3046(2) 0.20654(18) 0.17650(13) 0.1216(9) Uani 1 1 d .
Cl3 Cl 0.2183(2) 0.26890(15) 0.30545(17) 0.1311(11) Uani 1 1 d .
N1 N 0.4036(8) 0.8447(7) 0.2720(4) 0.119(3) Uani 1 1 d .
N2 N 1.0340(9) 0.5642(10) 0.2898(6) 0.175(5) Uani 1 1 d .
C52 C 0.4861(8) 0.8135(7) 0.2582(4) 0.090(2) Uani 1 1 d .
C53 C 0.5913(11) 0.7699(14) 0.2372(6) 0.183(7) Uani 1 1 d .
C54 C 0.6635(9) 0.7335(7) 0.2823(5) 0.104(3) Uani 1 1 d .
C55 C 0.7740(9) 0.6877(9) 0.2612(5) 0.115(3) Uani 1 1 d .
C56 C 0.8375(14) 0.6451(12) 0.3074(7) 0.174(6) Uani 1 1 d .
C57 C 0.9522(9) 0.5997(7) 0.2959(4) 0.099(3) Uani 1 1 d .

loop_
_atom_site_aniso_label
_atom_site_aniso_U_11
_atom_site_aniso_U_22
_atom_site_aniso_U_33
_atom_site_aniso_U_23
_atom_site_aniso_U_13
_atom_site_aniso_U_12
O1 0.072(2) 0.057(2) 0.0360(18) 0.0041(15) -0.0045(16) 0.0313(19)
O2 0.0411(18) 0.059(2) 0.0437(18) 0.0085(16) 0.0061(15) 0.0191(16)
O3 0.061(2) 0.056(2) 0.069(2) -0.0050(19) -0.0176(19) 0.0224(19)
O4 0.050(2) 0.047(2) 0.049(2) 0.0055(15) 0.0127(16) 0.0141(16)
O5 0.048(2) 0.071(2) 0.054(2) 0.0105(18) 0.0119(17) 0.0274(18)
O6 0.0376(19) 0.061(2) 0.072(2) 0.0068(18) 0.0055(17) 0.0218(17)
O7 0.047(2) 0.0433(19) 0.077(3) 0.0025(17) 0.0217(18) 0.0213(16)
O8 0.048(2) 0.0461(19) 0.052(2) -0.0079(15) 0.0025(15) 0.0245(16)
O9 0.0502(19) 0.0372(17) 0.0442(18) 0.0106(14) 0.0060(14) 0.0259(15)
O10 0.061(2) 0.047(2) 0.052(2) -0.0119(16) -0.0113(17) 0.0291(17)
O11 0.0410(19) 0.0337(17) 0.078(2) 0.0174(16) 0.0125(16) 0.0211(14)
O12 0.067(2) 0.040(2) 0.070(2) 0.0143(17) 0.0082(19) 0.0267(17)
O13 0.083(3) 0.045(2) 0.053(2) 0.0070(17) -0.0034(19) 0.0317(19)
C1 0.052(3) 0.028(2) 0.037(2) 0.0049(18) 0.001(2) 0.009(2)
C2 0.052(3) 0.028(2) 0.035(2) 0.0055(18) 0.008(2) 0.002(2)
C3 0.046(3) 0.035(2) 0.038(2) 0.0039(19) 0.016(2) 0.007(2)
C4 0.036(2) 0.037(2) 0.037(2) 0.0061(18) 0.0036(19) 0.0049(19)
C5 0.042(2) 0.025(2) 0.031(2) 0.0000(16) 0.0048(18) 0.0066(18)
C6 0.048(3) 0.032(2) 0.034(2) 0.0017(18) 0.0038(19) 0.014(2)
C7 0.059(3) 0.049(3) 0.035(2) -0.001(2) -0.003(2) 0.021(2)
C8 0.066(3) 0.047(3) 0.030(2) 0.006(2) 0.001(2) 0.026(2)
C9 0.065(3) 0.038(2) 0.023(2) 0.0066(18) 0.012(2) 0.015(2)
C10 0.046(3) 0.043(3) 0.031(2) 0.0076(19) 0.0101(19) 0.012(2)
C11 0.056(3) 0.042(3) 0.030(2) 0.0057(19) 0.010(2) 0.021(2)
C12 0.059(3) 0.046(3) 0.028(2) 0.0014(19) 0.005(2) 0.018(2)
C13 0.040(3) 0.041(3) 0.048(3) -0.007(2) 0.000(2) 0.013(2)
C14 0.042(3) 0.037(2) 0.048(3) -0.002(2) -0.003(2) 0.015(2)
C15 0.035(2) 0.032(2) 0.048(3) -0.0071(19) -0.001(2) 0.0063(19)
C16 0.035(2) 0.040(3) 0.052(3) -0.009(2) -0.001(2) 0.009(2)
C17 0.047(3) 0.042(3) 0.049(3) -0.004(2) -0.009(2) 0.017(2)
C18 0.045(3) 0.035(2) 0.043(3) -0.007(2) -0.005(2) 0.014(2)
C19 0.039(3) 0.032(2) 0.060(3) 0.008(2) 0.019(2) 0.013(2)
C20 0.048(3) 0.032(2) 0.040(2) 0.0076(19) 0.019(2) 0.011(2)
C21 0.043(3) 0.035(2) 0.047(3) 0.008(2) 0.011(2) 0.017(2)
C22 0.041(3) 0.031(2) 0.050(3) 0.002(2) 0.012(2) 0.0163(19)
C23 0.043(3) 0.028(2) 0.050(3) 0.0042(19) 0.013(2) 0.0086(19)
C24 0.036(3) 0.041(3) 0.063(3) 0.012(2) 0.009(2) 0.010(2)
C25 0.043(3) 0.029(2) 0.038(2) 0.0036(18) 0.0045(19) 0.0157(19)
C26 0.040(2) 0.032(2) 0.024(2) 0.0009(16) 0.0035(17) 0.0147(18)
C27 0.034(2) 0.036(2) 0.028(2) 0.0009(17) 0.0044(17) 0.0131(18)
C28 0.046(3) 0.033(2) 0.025(2) 0.0037(17) 0.0041(18) 0.0215(19)
C29 0.047(3) 0.030(2) 0.029(2) 0.0046(17) 0.0136(18) 0.0162(19)
C30 0.040(2) 0.032(2) 0.045(3) 0.0028(19) 0.012(2) 0.0170(19)
C31 0.068(3) 0.038(3) 0.035(2) 0.009(2) 0.014(2) 0.011(2)
C32 0.059(3) 0.042(3) 0.043(3) -0.005(2) -0.002(2) 0.016(2)
C33 0.035(2) 0.033(2) 0.064(3) -0.001(2) 0.004(2) 0.0081(19)
C34 0.057(3) 0.034(2) 0.040(2) 0.0093(19) 0.020(2) 0.020(2)
C35 0.041(2) 0.030(2) 0.031(2) -0.0031(17) -0.0016(18) 0.0100(18)
C36 0.108(5) 0.088(5) 0.051(3) -0.007(3) -0.015(3) 0.070(4)
C37 0.042(3) 0.068(4) 0.067(4) 0.007(3) 0.009(3) 0.024(3)
C38 0.065(4) 0.078(4) 0.081(4) -0.007(3) -0.016(3) 0.034(3)
C39 0.050(3) 0.065(4) 0.080(4) 0.013(3) 0.012(3) 0.022(3)
C40 0.052(3) 0.091(5) 0.070(4) 0.017(3) 0.016(3) 0.043(3)
C41 0.049(3) 0.064(4) 0.085(4) 0.002(3) 0.004(3) 0.029(3)
C42 0.054(4) 0.071(4) 0.102(5) 0.006(4) 0.017(3) 0.039(3)
C43 0.052(3) 0.063(3) 0.063(3) -0.013(3) -0.004(3) 0.034(3)
C44 0.047(3) 0.046(3) 0.040(3) 0.001(2) -0.004(2) 0.025(2)
C45 0.064(3) 0.047(3) 0.047(3) -0.008(2) -0.010(2) 0.033(3)
C46 0.174(9) 0.081(5) 0.183(9) -0.082(6) -0.124(8) 0.094(6)
C47 0.039(3) 0.034(2) 0.069(3) 0.008(2) 0.009(2) 0.014(2)
C48 0.048(3) 0.040(3) 0.088(4) 0.012(3) 0.001(3) 0.024(2)
C49 0.055(3) 0.047(3) 0.089(4) 0.026(3) 0.000(3) 0.025(3)
C50 0.065(4) 0.043(3) 0.095(5) 0.028(3) 0.020(3) 0.032(3)
C51 0.156(7) 0.055(4) 0.067(4) -0.001(3) -0.014(4) 0.064(4)
Cl1 0.0891(15) 0.1188(18) 0.210(3) 0.092(2) 0.0279(16) 0.0258(13)
C01 0.057(3) 0.059(4) 0.080(4) 0.012(3) 0.006(3) 0.003(3)
Cl2 0.1212(18) 0.0965(15) 0.1266(19) -0.0053(13) -0.0423(15) 0.0052(13)
Cl3 0.1047(16) 0.0684(12) 0.219(3) -0.0052(15) 0.0842(18) -0.0035(11)
N1 0.116(6) 0.149(7) 0.100(5) 0.029(5) 0.027(5) 0.027(6)
N2 0.107(7) 0.236(13) 0.189(10) -0.007(9) 0.054(7) 0.070(8)
C52 0.075(5) 0.121(7) 0.070(5) 0.006(4) 0.029(4) 0.002(5)
C53 0.120(9) 0.37(2) 0.094(7) 0.073(10) 0.041(6) 0.089(12)
C54 0.115(7) 0.104(6) 0.103(6) 0.031(5) 0.026(5) 0.034(5)
C55 0.091(6) 0.174(10) 0.083(6) 0.009(6) 0.026(5) 0.024(6)
C56 0.178(12) 0.253(17) 0.141(10) 0.072(11) 0.071(9) 0.130(12)
C57 0.096(6) 0.104(6) 0.091(6) -0.008(5) 0.035(5) 0.008(5)

loop_
_atom_type_symbol
_atom_type_description
_atom_type_scat_dispersion_real
_atom_type_scat_dispersion_imag
_atom_type_scat_source
C C 0.0033 0.0016 'International Tables Vol C Tables 4.2.6.8 and 6.1.1.4'
H H 0.0000 0.0000 'International Tables Vol C Tables 4.2.6.8 and 6.1.1.4'
N N 0.0061 0.0033 'International Tables Vol C Tables 4.2.6.8 and 6.1.1.4'
O O 0.0106 0.0060 'International Tables Vol C Tables 4.2.6.8 and 6.1.1.4'
Cl Cl 0.1484 0.1585 'International Tables Vol C Tables 4.2.6.8 and 6.1.1.4'

loop_
_geom_angle_atom_site_label_1
_geom_angle_atom_site_label_2
_geom_angle_atom_site_label_3
_geom_angle
_geom_angle_site_symmetry_1
C1 O1 C36 117.1(4) .
C4 O2 C37 116.8(4) .
C7 O3 C38 118.8(4) .
C10 O4 C39 117.9(4) .
C13 O5 C40 117.6(4) .
C16 O6 C41 117.4(4) .
C19 O7 C42 117.0(4) .
C22 O8 C43 117.8(4) .
C28 O9 C44 117.2(4) .
C46 O10 C45 115.7(4) .
C25 O11 C47 117.9(4) .
C48 O12 C49 113.4(4) .
C50 O13 C51 112.6(5) .
O1 C1 C2 116.8(4) .
O1 C1 C6 123.6(4) .
C2 C1 C6 119.6(4) .
C3 C2 C1 118.2(4) .
C3 C2 C31 119.5(4) .
C1 C2 C31 122.2(4) .
C4 C3 C2 121.8(4) .
C4 C3 H3A 119.1 .
C2 C3 H3A 119.1 .
C3 C4 O2 123.6(4) .
C3 C4 C5 120.6(4) .
O2 C4 C5 115.7(4) .
C6 C5 C4 117.5(4) .
C6 C5 C35 121.0(4) .
C4 C5 C35 121.5(4) .
C5 C6 C1 122.2(4) .
C5 C6 H6A 118.9 .
C1 C6 H6A 118.9 .
O3 C7 C8 123.6(4) .
O3 C7 C12 116.2(4) .
C8 C7 C12 120.2(5) .
C9 C8 C7 121.4(5) .
C9 C8 H8A 119.3 .
C7 C8 H8A 119.3 .
C8 C9 C10 118.0(4) .
C8 C9 C31 120.5(4) .
C10 C9 C31 121.4(5) .
C11 C10 O4 123.8(4) .
C11 C10 C9 120.4(4) .
O4 C10 C9 115.8(4) .
C10 C11 C12 121.6(4) .
C10 C11 H11A 119.2 .
C12 C11 H11A 119.2 .
C11 C12 C7 118.4(5) .
C11 C12 C32 120.1(4) .
C7 C12 C32 121.5(5) .
C14 C13 O5 123.6(4) .
C14 C13 C18 120.8(4) .
O5 C13 C18 115.6(5) .
C13 C14 C15 121.6(4) .
C13 C14 H14A 119.2 .
C15 C14 H14A 119.2 .
C14 C15 C16 117.6(5) .
C14 C15 C33 121.7(4) .
C16 C15 C33 120.7(4) .
C17 C16 O6 124.4(5) .
C17 C16 C15 120.4(4) .
O6 C16 C15 115.2(5) .
C16 C17 C18 122.4(5) .
C16 C17 H17A 118.8 .
C18 C17 H17A 118.8 .
C13 C18 C17 117.2(5) .
C13 C18 C32 122.4(4) .
C17 C18 C32 120.4(4) .
C24 C19 O7 123.4(4) .
C24 C19 C20 120.7(4) .
O7 C19 C20 115.8(4) .
C21 C20 C19 118.0(4) .
C21 C20 C34 121.1(4) .
C19 C20 C34 120.8(4) .
C20 C21 C22 120.8(4) .
C20 C21 H21A 119.6 .
C22 C21 H21A 119.6 .
O8 C22 C23 115.6(4) .
O8 C22 C21 123.3(4) .
C23 C22 C21 121.0(4) .
C22 C23 C24 117.8(4) .
C22 C23 C33 121.2(4) .
C24 C23 C33 120.9(4) .
C19 C24 C23 121.5(5) .
C19 C24 H24A 119.2 .
C23 C24 H24A 119.2 .
C30 C25 O11 123.6(4) .
C30 C25 C26 121.5(4) .
O11 C25 C26 114.8(4) .
C27 C26 C25 117.0(4) .
C27 C26 C35 121.4(4) .
C25 C26 C35 121.5(4) .
C28 C27 C26 122.1(4) .
C28 C27 H27A 119.0 .
C26 C27 H27A 119.0 .
C27 C28 O9 123.9(4) .
C27 C28 C29 120.7(4) .
O9 C28 C29 115.4(4) .
C28 C29 C30 117.8(4) .
C28 C29 C34 121.5(4) .
C30 C29 C34 120.7(4) .
C25 C30 C29 120.8(4) .
C25 C30 H30A 119.6 .
C29 C30 H30A 119.6 .
C2 C31 C9 112.0(4) .
C2 C31 H31A 109.2 .
C9 C31 H31A 109.2 .
C2 C31 H31B 109.2 .
C9 C31 H31B 109.2 .
H31A C31 H31B 107.9 .
C18 C32 C12 111.1(4) .
C18 C32 H32A 109.4 .
C12 C32 H32A 109.4 .
C18 C32 H32B 109.4 .
C12 C32 H32B 109.4 .
H32A C32 H32B 108.0 .
C15 C33 C23 112.1(4) .
C15 C33 H33A 109.2 .
C23 C33 H33A 109.2 .
C15 C33 H33B 109.2 .
C23 C33 H33B 109.2 .
H33A C33 H33B 107.9 .
C20 C34 C29 111.5(4) .
C20 C34 H34A 109.3 .
C29 C34 H34A 109.3 .
C20 C34 H34B 109.3 .
C29 C34 H34B 109.3 .
H34A C34 H34B 108.0 .
C26 C35 C5 111.9(3) .
C26 C35 H35A 109.2 .
C5 C35 H35A 109.2 .
C26 C35 H35B 109.2 .
C5 C35 H35B 109.2 .
H35A C35 H35B 107.9 .
O1 C36 H36A 109.5 .
O1 C36 H36B 109.5 .
H36A C36 H36B 109.5 .
O1 C36 H36C 109.5 .
H36A C36 H36C 109.5 .
H36B C36 H36C 109.5 .
O2 C37 H37A 109.5 .
O2 C37 H37B 109.5 .
H37A C37 H37B 109.5 .
O2 C37 H37C 109.5 .
H37A C37 H37C 109.5 .
H37B C37 H37C 109.5 .
O3 C38 H38A 109.5 .
O3 C38 H38B 109.5 .
H38A C38 H38B 109.5 .
O3 C38 H38C 109.5 .
H38A C38 H38C 109.5 .
H38B C38 H38C 109.5 .
O4 C39 H39A 109.5 .
O4 C39 H39B 109.5 .
H39A C39 H39B 109.5 .
O4 C39 H39C 109.5 .
H39A C39 H39C 109.5 .
H39B C39 H39C 109.5 .
O5 C40 H40A 109.5 .
O5 C40 H40B 109.5 .
H40A C40 H40B 109.5 .
O5 C40 H40C 109.5 .
H40A C40 H40C 109.5 .
H40B C40 H40C 109.5 .
O6 C41 H41A 109.5 .
O6 C41 H41B 109.5 .
H41A C41 H41B 109.5 .
O6 C41 H41C 109.5 .
H41A C41 H41C 109.5 .
H41B C41 H41C 109.5 .
O7 C42 H42A 109.5 .
O7 C42 H42B 109.5 .
H42A C42 H42B 109.5 .
O7 C42 H42C 109.5 .
H42A C42 H42C 109.5 .
H42B C42 H42C 109.5 .
O8 C43 H43A 109.5 .
O8 C43 H43B 109.5 .
H43A C43 H43B 109.5 .
O8 C43 H43C 109.5 .
H43A C43 H43C 109.5 .
H43B C43 H43C 109.5 .
O9 C44 C45 109.5(4) .
O9 C44 H44A 109.8 .
C45 C44 H44A 109.8 .
O9 C44 H44B 109.8 .
C45 C44 H44B 109.8 .
H44A C44 H44B 108.2 .
O10 C45 C44 109.8(4) .
O10 C45 H45A 109.7 .
C44 C45 H45A 109.7 .
O10 C45 H45B 109.7 .
C44 C45 H45B 109.7 .
H45A C45 H45B 108.2 .
C51 C46 O10 128.6(9) 2_665
C51 C46 H46A 105.1 2_665
O10 C46 H46A 105.1 .
C51 C46 H46B 105.1 2_665
O10 C46 H46B 105.1 .
H46A C46 H46B 105.9 .
O11 C47 C48 107.5(4) .
O11 C47 H47A 110.2 .
C48 C47 H47A 110.2 .
O11 C47 H47B 110.2 .
C48 C47 H47B 110.2 .
H47A C47 H47B 108.5 .
O12 C48 C47 109.8(4) .
O12 C48 H48A 109.7 .
C47 C48 H48A 109.7 .
O12 C48 H48B 109.7 .
C47 C48 H48B 109.7 .
H48A C48 H48B 108.2 .
O12 C49 C50 108.8(5) .
O12 C49 H49A 109.9 .
C50 C49 H49A 109.9 .
O12 C49 H49B 109.9 .
C50 C49 H49B 109.9 .
H49A C49 H49B 108.3 .
O13 C50 C49 109.0(4) .
O13 C50 H50A 109.9 .
C49 C50 H50A 109.9 .
O13 C50 H50B 109.9 .
C49 C50 H50B 109.9 .
H50A C50 H50B 108.3 .
C46 C51 O13 114.5(6) 2_665
C46 C51 H51A 108.6 2_665
O13 C51 H51A 108.6 .
C46 C51 H51B 108.6 2_665
O13 C51 H51B 108.6 .
H51A C51 H51B 107.6 .
Cl3 C01 Cl1 113.8(4) .
Cl3 C01 Cl2 108.5(4) .
Cl1 C01 Cl2 106.6(4) .
N1 C52 C53 177.4(11) .
C54 C53 C52 120.1(9) .
C53 C54 C55 120.8(9) .
C56 C55 C54 118.1(9) .
C55 C56 C57 125.1(10) .
N2 C57 C56 176.7(13) .

loop_
_geom_bond_atom_site_label_1
_geom_bond_atom_site_label_2
_geom_bond_distance
_geom_bond_site_symmetry_2
O1 C1 1.374(5) .
O1 C36 1.429(7) .
O2 C4 1.386(5) .
O2 C37 1.420(6) .
O3 C7 1.386(6) .
O3 C38 1.404(7) .
O4 C10 1.386(6) .
O4 C39 1.417(6) .
O5 C13 1.387(6) .
O5 C40 1.417(6) .
O6 C16 1.380(6) .
O6 C41 1.428(6) .
O7 C19 1.382(5) .
O7 C42 1.415(7) .
O8 C22 1.384(5) .
O8 C43 1.422(6) .
O9 C28 1.389(5) .
O9 C44 1.423(6) .
O10 C46 1.406(8) .
O10 C45 1.415(6) .
O11 C25 1.391(5) .
O11 C47 1.405(6) .
O12 C48 1.377(6) .
O12 C49 1.422(6) .
O13 C50 1.406(7) .
O13 C51 1.411(7) .
C1 C2 1.391(6) .
C1 C6 1.397(6) .
C2 C3 1.388(6) .
C2 C31 1.515(6) .
C3 C4 1.381(6) .
C3 H3A 0.9500 .
C4 C5 1.394(6) .
C5 C6 1.385(6) .
C5 C35 1.509(6) .
C6 H6A 0.9500 .
C7 C8 1.387(7) .
C7 C12 1.395(7) .
C8 C9 1.387(7) .
C8 H8A 0.9500 .
C9 C10 1.400(6) .
C9 C31 1.519(7) .
C10 C11 1.379(6) .
C11 C12 1.381(7) .
C11 H11A 0.9500 .
C12 C32 1.517(7) .
C13 C14 1.386(7) .
C13 C18 1.392(7) .
C14 C15 1.391(7) .
C14 H14A 0.9500 .
C15 C16 1.399(7) .
C15 C33 1.506(7) .
C16 C17 1.372(7) .
C17 C18 1.394(7) .
C17 H17A 0.9500 .
C18 C32 1.505(7) .
C19 C24 1.378(7) .
C19 C20 1.403(7) .
C20 C21 1.390(6) .
C20 C34 1.513(6) .
C21 C22 1.397(6) .
C21 H21A 0.9500 .
C22 C23 1.390(7) .
C23 C24 1.396(6) .
C23 C33 1.512(6) .
C24 H24A 0.9500 .
C25 C30 1.384(6) .
C25 C26 1.395(6) .
C26 C27 1.393(6) .
C26 C35 1.503(6) .
C27 C28 1.381(6) .
C27 H27A 0.9500 .
C28 C29 1.393(6) .
C29 C30 1.402(6) .
C29 C34 1.516(6) .
C30 H30A 0.9500 .
C31 H31A 0.9900 .
C31 H31B 0.9900 .
C32 H32A 0.9900 .
C32 H32B 0.9900 .
C33 H33A 0.9900 .
C33 H33B 0.9900 .
C34 H34A 0.9900 .
C34 H34B 0.9900 .
C35 H35A 0.9900 .
C35 H35B 0.9900 .
C36 H36A 0.9800 .
C36 H36B 0.9800 .
C36 H36C 0.9800 .
C37 H37A 0.9800 .
C37 H37B 0.9800 .
C37 H37C 0.9800 .
C38 H38A 0.9800 .
C38 H38B 0.9800 .
C38 H38C 0.9800 .
C39 H39A 0.9800 .
C39 H39B 0.9800 .
C39 H39C 0.9800 .
C40 H40A 0.9800 .
C40 H40B 0.9800 .
C40 H40C 0.9800 .
C41 H41A 0.9800 .
C41 H41B 0.9800 .
C41 H41C 0.9800 .
C42 H42A 0.9800 .
C42 H42B 0.9800 .
C42 H42C 0.9800 .
C43 H43A 0.9800 .
C43 H43B 0.9800 .
C43 H43C 0.9800 .
C44 C45 1.490(6) .
C44 H44A 0.9900 .
C44 H44B 0.9900 .
C45 H45A 0.9900 .
C45 H45B 0.9900 .
C46 C51 1.292(10) 2_665
C46 H46A 0.9900 .
C46 H46B 0.9900 .
C47 C48 1.502(7) .
C47 H47A 0.9900 .
C47 H47B 0.9900 .
C48 H48A 0.9900 .
C48 H48B 0.9900 .
C49 C50 1.447(8) .
C49 H49A 0.9900 .
C49 H49B 0.9900 .
C50 H50A 0.9900 .
C50 H50B 0.9900 .
C51 C46 1.292(10) 2_665
C51 H51A 0.9900 .
C51 H51B 0.9900 .
Cl1 C01 1.764(7) .
C01 Cl3 1.739(7) .
C01 Cl2 1.784(7) .
N1 C52 1.084(10) .
N2 C57 1.079(11) .
C52 C53 1.428(14) .
C53 C54 1.333(13) .
C54 C55 1.494(12) .
C55 C56 1.346(14) .
C56 C57 1.489(14) .

loop_
_geom_torsion_atom_site_label_1
_geom_torsion_atom_site_label_2
_geom_torsion_atom_site_label_3
_geom_torsion_atom_site_label_4
_geom_torsion
_geom_torsion_site_symmetry_4
C36 O1 C1 C2 176.3(5) .
C36 O1 C1 C6 -4.1(7) .
O1 C1 C2 C3 -179.6(4) .
C6 C1 C2 C3 0.8(6) .
O1 C1 C2 C31 1.2(6) .
C6 C1 C2 C31 -178.3(4) .
C1 C2 C3 C4 -1.1(7) .
C31 C2 C3 C4 178.1(4) .
C2 C3 C4 O2 179.8(4) .
C2 C3 C4 C5 0.5(7) .
C37 O2 C4 C3 -0.2(6) .
C37 O2 C4 C5 179.2(4) .
C3 C4 C5 C6 0.4(6) .
O2 C4 C5 C6 -179.0(4) .
C3 C4 C5 C35 -177.7(4) .
O2 C4 C5 C35 2.9(6) .
C4 C5 C6 C1 -0.7(6) .
C35 C5 C6 C1 177.4(4) .
O1 C1 C6 C5 -179.4(4) .
C2 C1 C6 C5 0.1(7) .
C38 O3 C7 C8 8.7(8) .
C38 O3 C7 C12 -171.2(5) .
O3 C7 C8 C9 -179.1(4) .
C12 C7 C8 C9 0.7(7) .
C7 C8 C9 C10 -1.2(7) .
C7 C8 C9 C31 177.4(4) .
C39 O4 C10 C11 5.7(6) .
C39 O4 C10 C9 -175.9(4) .
C8 C9 C10 C11 0.7(6) .
C31 C9 C10 C11 -177.9(4) .
C8 C9 C10 O4 -177.8(4) .
C31 C9 C10 O4 3.6(6) .
O4 C10 C11 C12 178.8(4) .
C9 C10 C11 C12 0.4(7) .
C10 C11 C12 C7 -1.0(7) .
C10 C11 C12 C32 176.6(4) .
O3 C7 C12 C11 -179.8(4) .
C8 C7 C12 C11 0.4(7) .
O3 C7 C12 C32 2.7(7) .
C8 C7 C12 C32 -177.1(4) .
C40 O5 C13 C14 0.2(7) .
C40 O5 C13 C18 179.6(4) .
O5 C13 C14 C15 -178.7(4) .
C18 C13 C14 C15 1.8(7) .
C13 C14 C15 C16 -0.4(7) .
C13 C14 C15 C33 178.2(4) .
C41 O6 C16 C17 1.5(7) .
C41 O6 C16 C15 -179.8(4) .
C14 C15 C16 C17 -1.1(6) .
C33 C15 C16 C17 -179.7(4) .
C14 C15 C16 O6 -179.9(4) .
C33 C15 C16 O6 1.5(6) .
O6 C16 C17 C18 179.9(4) .
C15 C16 C17 C18 1.3(7) .
C14 C13 C18 C17 -1.7(7) .
O5 C13 C18 C17 178.9(4) .
C14 C13 C18 C32 -179.4(4) .
O5 C13 C18 C32 1.1(6) .
C16 C17 C18 C13 0.2(7) .
C16 C17 C18 C32 178.0(4) .
C42 O7 C19 C24 11.8(7) .
C42 O7 C19 C20 -169.2(5) .
C24 C19 C20 C21 -1.6(7) .
O7 C19 C20 C21 179.4(4) .
C24 C19 C20 C34 -178.1(4) .
O7 C19 C20 C34 2.9(6) .
C19 C20 C21 C22 0.7(7) .
C34 C20 C21 C22 177.2(4) .
C43 O8 C22 C23 176.1(5) .
C43 O8 C22 C21 -3.5(7) .
C20 C21 C22 O8 179.6(4) .
C20 C21 C22 C23 -0.1(7) .
O8 C22 C23 C24 -179.4(4) .
C21 C22 C23 C24 0.3(7) .
O8 C22 C23 C33 3.1(7) .
C21 C22 C23 C33 -177.2(4) .
O7 C19 C24 C23 -179.1(4) .
C20 C19 C24 C23 1.9(7) .
C22 C23 C24 C19 -1.2(7) .
C33 C23 C24 C19 176.3(4) .
C47 O11 C25 C30 0.6(6) .
C47 O11 C25 C26 -179.0(4) .
C30 C25 C26 C27 -0.9(6) .
O11 C25 C26 C27 178.6(4) .
C30 C25 C26 C35 -179.9(4) .
O11 C25 C26 C35 -0.4(6) .
C25 C26 C27 C28 -1.1(6) .
C35 C26 C27 C28 177.9(4) .
C26 C27 C28 O9 -178.3(4) .
C26 C27 C28 C29 1.7(6) .
C44 O9 C28 C27 -1.8(6) .
C44 O9 C28 C29 178.2(4) .
C27 C28 C29 C30 -0.1(6) .
O9 C28 C29 C30 179.9(4) .
C27 C28 C29 C34 -177.9(4) .
O9 C28 C29 C34 2.1(6) .
O11 C25 C30 C29 -177.0(4) .
C26 C25 C30 C29 2.5(7) .
C28 C29 C30 C25 -1.9(6) .
C34 C29 C30 C25 175.9(4) .
C3 C2 C31 C9 -78.7(6) .
C1 C2 C31 C9 100.5(5) .
C8 C9 C31 C2 -95.0(5) .
C10 C9 C31 C2 83.6(5) .
C13 C18 C32 C12 97.6(5) .
C17 C18 C32 C12 -80.2(6) .
C11 C12 C32 C18 -88.0(5) .
C7 C12 C32 C18 89.5(5) .
C14 C15 C33 C23 -91.2(5) .
C16 C15 C33 C23 87.3(5) .
C22 C23 C33 C15 87.7(5) .
C24 C23 C33 C15 -89.8(5) .
C21 C20 C34 C29 -92.6(5) .
C19 C20 C34 C29 83.8(5) .
C28 C29 C34 C20 88.0(5) .
C30 C29 C34 C20 -89.8(5) .
C27 C26 C35 C5 -89.0(5) .
C25 C26 C35 C5 90.0(5) .
C6 C5 C35 C26 -96.5(5) .
C4 C5 C35 C26 81.5(5) .
C28 O9 C44 C45 -171.8(3) .
C46 O10 C45 C44 177.3(7) .
O9 C44 C45 O10 -73.7(5) .
C45 O10 C46 C51 46.1(15) 2_665
C25 O11 C47 C48 176.6(4) .
C49 O12 C48 C47 -166.7(4) .
O11 C47 C48 O12 67.2(6) .
C48 O12 C49 C50 -171.9(5) .
C51 O13 C50 C49 162.6(5) .
O12 C49 C50 O13 -68.9(6) .
C50 O13 C51 C46 -160.3(9) 2_665
N1 C52 C53 C54 -134(26) .
C52 C53 C54 C55 -179.9(11) .
C53 C54 C55 C56 -174.8(14) .
C54 C55 C56 C57 -177.6(11) .
C55 C56 C57 N2 -156(22) .
